data_2010564
loop_
_publ_author_name
'Shanmuga Sundara Raj, S.'
'Fun, Hoong-Kun'
'Zhu, Xu-Hui'
'Xu, Yan'
'Chen, Xiao-Feng'
'You, Xiao-Zeng'

_publ_section_title
;
 Bis[<i>S</i>-methyl
 3-(2-bromobenzylidene)dithiocabazato-<i>N</i>^3^,<i>S</i>]platinum(II)
;
_journal_data_validation_number IUC9900182
_journal_issue 1
_journal_name_full 'Acta Crystallographica Section C'
_journal_page_first e6
_journal_page_last e7
_journal_paper_doi 10.1107/S010827019901611X
_journal_volume 56
_journal_year 2000
_chemical_formula_iupac '[Pt (C9 H8 Br N2 S2)2]'
_chemical_formula_sum 'C18 H16 Br2 N4 Pt S4'
_chemical_formula_weight 771.50
_chemical_name_common
;
Bis(2-Bromobenzaldehyde S-methyl dithiocabazate)Pt(II)
;
_chemical_name_systematic
;
Bis(2-Bromobenzaldehyde S-methyl dithiocabazate)Pt(II)
;
_space_group_IT_number 61
_symmetry_cell_setting orthorhombic
_symmetry_space_group_name_Hall '-P 2ac 2ab'
_symmetry_space_group_name_H-M 'P b c a'
_audit_creation_method SHELXL-97
_cell_angle_alpha 90.00
_cell_angle_beta 90.00
_cell_angle_gamma 90.00
_cell_formula_units_Z 4
_cell_length_a 7.97390(10)
_cell_length_b 14.1721(2)
_cell_length_c 20.3772(2)
_cell_measurement_reflns_used 8192
_cell_measurement_temperature 293(2)
_cell_measurement_theta_max 28.34
_cell_measurement_theta_min 2.00
_cell_volume 2302.76(5)
_computing_cell_refinement 'SAINT (Siemens, 1996)'
_computing_data_collection 'SMART (Siemens, 1996)'
_computing_data_reduction SAINT
_computing_publication_material 'SHELXTL and PLATON (Spek, 1990)'
_computing_structure_refinement SHELXTL
_computing_structure_solution 'SHELXTL (Sheldrick, 1997)'
_diffrn_ambient_temperature 293(2)
_diffrn_detector_area_resol_mean 8.33
_diffrn_measured_fraction_theta_full .999
_diffrn_measured_fraction_theta_max .999
_diffrn_measurement_device_type 'Siemens SMART CCD area-detector'
_diffrn_measurement_method \w
_diffrn_radiation_monochromator graphite
_diffrn_radiation_source 'fine-focus sealed tube'
_diffrn_radiation_type MoK\a
_diffrn_radiation_wavelength .71073
_diffrn_reflns_av_R_equivalents .042
_diffrn_reflns_av_sigmaI/netI .029
_diffrn_reflns_limit_h_max 10
_diffrn_reflns_limit_h_min -10
_diffrn_reflns_limit_k_max 18
_diffrn_reflns_limit_k_min -18
_diffrn_reflns_limit_l_max 22
_diffrn_reflns_limit_l_min -27
_diffrn_reflns_number 14693
_diffrn_reflns_theta_full 28.28
_diffrn_reflns_theta_max 28.28
_diffrn_reflns_theta_min 2.00
_exptl_absorpt_coefficient_mu 9.94
_exptl_absorpt_correction_T_max .370
_exptl_absorpt_correction_T_min .070
_exptl_absorpt_correction_type empirical
_exptl_absorpt_process_details '(SADABS; Sheldrick, 1996)'
_exptl_crystal_colour red
_exptl_crystal_density_diffrn 2.23
_exptl_crystal_density_method 'not measured'
_exptl_crystal_description slab
_exptl_crystal_F_000 1456
_exptl_crystal_size_max .34
_exptl_crystal_size_mid .24
_exptl_crystal_size_min .10
_refine_diff_density_max .879
_refine_diff_density_min -2.062
_refine_ls_extinction_method none
_refine_ls_goodness_of_fit_ref 1.071
_refine_ls_hydrogen_treatment constr
_refine_ls_matrix_type full
_refine_ls_number_parameters 133
_refine_ls_number_reflns 2865
_refine_ls_number_restraints 0
_refine_ls_restrained_S_all 1.071
_refine_ls_R_factor_all .044
_refine_ls_R_factor_gt .030
_refine_ls_shift/su_max <0.001
_refine_ls_shift/su_mean .000
_refine_ls_structure_factor_coef Fsqd
_refine_ls_weighting_details 'calc w = 1/[\s^2^(Fo^2^)+(0.0405P)^2^+3.2007P] where P = (Fo^2^+2Fc^2^)/3'
_refine_ls_weighting_scheme calc
_refine_ls_wR_factor_ref .084
_reflns_number_gt 2191
_reflns_number_total 2865
_reflns_threshold_expression I>2\s(I)
_cod_data_source_file qa0193.cif
_cod_data_source_block I
_cod_depositor_comments
;
The following automatic conversions were performed:
'_symmetry_cell_setting' value 'Orthorhombic' changed to 'orthorhombic'
according to '/home/saulius/struct/CIF-dictionaries/cif_core.dic'
dictionary named 'cif_core.dic' version 2.4.1 from 2010-06-29.

Automatic conversion script
Id: cif_fix_enum 1527 2010-12-29 10:47:43Z saulius 

The following automatic conversions were performed:

'_symmetry_cell_setting' value 'Orthorhombic' changed to
'orthorhombic' according to
/home/saulius/struct/CIF-dictionaries/cif_core.dic dictionary named
'cif_core.dic' version 2.4.1 from 2010-06-29.

Automatic conversion script
Id: cif_fix_values 1715 2011-07-08 13:25:40Z adriana 
;
_cod_database_code 2010564
_cod_database_fobs_code 2010564

loop_
_symmetry_equiv_pos_as_xyz
'x, y, z'
'-x+1/2, -y, z+1/2'
'-x, y+1/2, -z+1/2'
'x+1/2, -y+1/2, -z'
'-x, -y, -z'
'x-1/2, y, -z-1/2'
'x, -y-1/2, z-1/2'
'-x-1/2, y-1/2, z'

loop_
_atom_site_label
_atom_site_fract_x
_atom_site_fract_y
_atom_site_fract_z
_atom_site_U_iso_or_equiv
_atom_site_adp_type
_atom_site_calc_flag
_atom_site_refinement_flags
_atom_site_occupancy
_atom_site_disorder_assembly
_atom_site_disorder_group
_atom_site_type_symbol
Pt1 .0000 .5000 .0000 .02923(9) Uani d S 1 . . Pt
Br1 .03190(8) .47696(4) .26737(3) .05158(15) Uani d . 1 . . Br
S1 .0603(2) .83018(8) -.01676(6) .0495(3) Uani d . 1 . . S
S2 .03328(19) .63491(8) -.06077(5) .0457(3) Uani d . 1 . . S
N1 -.0224(4) .5922(2) .07533(16) .0305(7) Uani d . 1 . . N
N2 .0029(4) .6897(3) .06569(18) .0331(8) Uani d . 1 . . N
C1 -.1050(5) .6285(3) .19033(18) .0307(8) Uani d . 1 . . C
C2 -.1893(6) .7143(3) .1839(2) .0428(10) Uani d . 1 . . C
H2A -.2120 .7384 .1424 .051 Uiso calc R 1 . . H
C3 -.2394(6) .7637(4) .2396(3) .0568(16) Uani d . 1 . . C
H3A -.2969 .8204 .2351 .068 Uiso calc R 1 . . H
C4 -.2051(8) .7301(4) .3006(3) .0640(16) Uani d . 1 . . C
H4A -.2362 .7649 .3373 .077 Uiso calc R 1 . . H
C5 -.1266(7) .6468(4) .3084(2) .0554(14) Uani d . 1 . . C
H5A -.1056 .6239 .3504 .066 Uiso calc R 1 . . H
C6 -.0766(5) .5945(3) .25352(19) .0351(9) Uani d . 1 . . C
C7 -.0660(6) .5681(3) .13423(17) .0332(9) Uani d . 1 . . C
H7A -.0736 .5036 .1419 .040 Uiso calc R 1 . . H
C8 .0282(6) .7120(4) .00497(19) .0354(10) Uani d . 1 . . C
C9 .0340(7) .8924(4) .0597(3) .0538(13) Uani d . 1 . . C
H9A .0496 .9588 .0526 .081 Uiso calc R 1 . . H
H9B .1153 .8703 .0909 .081 Uiso calc R 1 . . H
H9C -.0768 .8813 .0764 .081 Uiso calc R 1 . . H

loop_
_atom_site_aniso_label
_atom_site_aniso_U_11
_atom_site_aniso_U_22
_atom_site_aniso_U_33
_atom_site_aniso_U_12
_atom_site_aniso_U_13
_atom_site_aniso_U_23
Pt1 .04440(16) .02661(14) .01668(13) .00150(8) .00263(8) -.00162(7)
Br1 .0602(3) .0506(3) .0440(3) -.0113(2) -.0105(2) .0166(2)
S1 .0888(10) .0294(5) .0303(5) -.0051(6) .0079(6) .0023(4)
S2 .0864(9) .0306(6) .0202(5) -.0012(5) .0074(5) -.0004(4)
N1 .046(2) .0253(17) .0198(16) .0004(13) .0037(13) -.0031(13)
N2 .049(2) .0256(17) .0247(17) -.0020(13) .0033(14) -.0015(14)
C1 .038(2) .0289(19) .0258(19) -.0039(16) .0051(16) -.0046(15)
C2 .049(3) .035(2) .045(3) -.0012(19) .011(2) -.0054(19)
C3 .055(3) .042(3) .074(4) -.004(2) .024(3) -.025(2)
C4 .074(4) .069(4) .049(4) -.021(3) .024(3) -.037(3)
C5 .064(3) .078(4) .025(2) -.025(3) .009(2) -.015(2)
C6 .040(2) .042(2) .0231(19) -.0131(18) .0026(16) -.0004(16)
C7 .052(3) .0260(19) .0211(19) -.0005(18) .0047(17) -.0018(15)
C8 .052(3) .028(2) .026(2) .0016(18) .0018(18) .0013(15)
C9 .088(4) .033(2) .040(3) .001(2) .001(3) -.006(2)

loop_
_atom_type_symbol
_atom_type_description
_atom_type_scat_dispersion_real
_atom_type_scat_dispersion_imag
_atom_type_scat_source
C C .0033 .0016 'International Tables Vol C Tables 4.2.6.8 and 6.1.1.4'
H H .0000 .0000 'International Tables Vol C Tables 4.2.6.8 and 6.1.1.4'
N N .0061 .0033 'International Tables Vol C Tables 4.2.6.8 and 6.1.1.4'
S S .1246 .1234 'International Tables Vol C Tables 4.2.6.8 and 6.1.1.4'
Br Br -.2901 2.4595 'International Tables Vol C Tables 4.2.6.8 and 6.1.1.4'
Pt Pt -1.7033 8.3905 'International Tables Vol C Tables 4.2.6.8 and 6.1.1.4'

loop_
_geom_angle_atom_site_label_1
_geom_angle_atom_site_label_2
_geom_angle_atom_site_label_3
_geom_angle_site_symmetry_1
_geom_angle_site_symmetry_3
_geom_angle
_geom_angle_publ_flag
N1 Pt1 N1 . 5_565 180.00(10) yes
N1 Pt1 S2 . 5_565 96.80(10) yes
N1 Pt1 S2 5_565 5_565 83.20(10) yes
N1 Pt1 S2 . . 83.20(10) yes
N1 Pt1 S2 5_565 . 96.80(10) yes
S2 Pt1 S2 5_565 . 180.00(10) y
C8 S1 C9 . . 103.4(2) ?
C8 S2 Pt1 . . 96.07(16) ?
C7 N1 N2 . . 115.2(3) ?
C7 N1 Pt1 . . 123.9(3) ?
N2 N1 Pt1 . . 120.9(2) ?
C8 N2 N1 . . 113.3(4) ?
C6 C1 C2 . . 117.8(4) ?
C6 C1 C7 . . 119.1(4) ?
C2 C1 C7 . . 122.6(4) ?
C3 C2 C1 . . 119.9(5) ?
C4 C3 C2 . . 120.8(5) ?
C5 C4 C3 . . 120.7(5) ?
C4 C5 C6 . . 120.1(5) ?
C1 C6 C5 . . 120.6(4) ?
C1 C6 Br1 . . 121.0(3) ?
C5 C6 Br1 . . 118.4(4) ?
N1 C7 C1 . . 128.9(4) ?
N2 C8 S2 . . 126.2(4) ?
N2 C8 S1 . . 119.9(4) ?
S2 C8 S1 . . 113.9(2) ?

loop_
_geom_bond_atom_site_label_1
_geom_bond_atom_site_label_2
_geom_bond_site_symmetry_2
_geom_bond_distance
_geom_bond_publ_flag
Pt1 N1 . 2.023(3) yes
Pt1 N1 5_565 2.023(3) ?
Pt1 S2 5_565 2.2934(12) ?
Pt1 S2 . 2.2930(10) yes
Br1 C6 . 1.898(5) y
S1 C8 . 1.751(5) y
S1 C9 . 1.803(5) y
S2 C8 . 1.729(5) y
N1 C7 . 1.295(5) y
N1 N2 . 1.411(5) y
N2 C8 . 1.293(5) y
C1 C6 . 1.393(5) ?
C1 C2 . 1.395(6) ?
C1 C7 . 1.461(5) ?
C2 C3 . 1.394(7) ?
C3 C4 . 1.358(8) ?
C4 C5 . 1.345(8) ?
C5 C6 . 1.400(6) ?
